data_7063782
loop_
_publ_author_name
'Shen, Shan-Shan'
'Xiao, Ya-Ting'
'Bai, Zhe-Hao'
'Gan, Zi-Yang'
'Ding, Ye-Hao'
'Yan, Jian-Feng'
'Li, Yuan-Ming'
'Geng, Yan-Hou'
'Yuan, Yao-Feng'

_publ_section_title
;
 Synthesis, structure and electronic transport properties of
 phenanthrenone derivatives
;
_journal_issue 22
_journal_name_full 'New Journal of Chemistry'
_journal_page_first 9177
_journal_page_last 9184
_journal_paper_doi 10.1039/D5NJ00857C
_journal_volume 49
_journal_year 2025
_chemical_formula_moiety 'C29 H20 O S2'
_chemical_formula_sum 'C29 H20 O S2'
_chemical_formula_weight 448.57
_space_group_crystal_system triclinic
_space_group_IT_number 2
_space_group_name_Hall '-P 1'
_space_group_name_H-M_alt 'P -1'
_atom_sites_solution_hydrogens geom
_atom_sites_solution_primary dual
_audit_block_doi 10.5517/ccdc.csd.cc2kgtvq
_audit_creation_date 2024-06-18
_audit_creation_method
;
Olex2 1.5
(compiled 2022.04.07 svn.rca3783a0 for OlexSys, GUI svn.r6498)
;
_audit_update_record
;
2024-07-03 deposited with the CCDC.	2025-04-30 downloaded from the CCDC.
;
_cell_angle_alpha 66.231(7)
_cell_angle_beta 86.740(5)
_cell_angle_gamma 63.175(7)
_cell_formula_units_Z 2
_cell_length_a 10.1764(6)
_cell_length_b 11.0252(9)
_cell_length_c 11.7176(8)
_cell_measurement_reflns_used 4927
_cell_measurement_temperature 296.15(10)
_cell_measurement_theta_max 30.5600
_cell_measurement_theta_min 1.9190
_cell_volume 1061.04(17)
_computing_cell_refinement 'CrysAlisPro 1.171.43.124a (Rigaku OD, 2024)'
_computing_data_collection 'PROGRAM:BIS 8.5.0.27 Release/2023-03-20 && APEX5 2023.9-2                       '
_computing_data_reduction 'CrysAlisPro 1.171.43.124a (Rigaku OD, 2024)'
_computing_molecular_graphics 'Olex2 1.5 (Dolomanov et al., 2009)'
_computing_publication_material 'Olex2 1.5 (Dolomanov et al., 2009)'
_computing_structure_refinement 'SHELXL 2018/3 (Sheldrick, 2015)'
_computing_structure_solution 'SHELXT 2018/2 (Sheldrick, 2018)'
_diffrn_ambient_environment air
_diffrn_ambient_temperature 296.15(10)
_diffrn_detector 'CCD plate'
_diffrn_measured_fraction_theta_full 0.998
_diffrn_measured_fraction_theta_max 0.701
_diffrn_measurement_details
;
List of Runs (angles in degrees, time in seconds):

  # Type    Start    End  Width  t~exp~   \w     \q     \k     \f   Frames
#--------------------------------------------------------------------------
  1  \f    -25.75 154.25   1.00    1.00 -25.75   0.00  73.76    --   180
  2  \f    154.25 334.25   1.00    1.00 -25.75   0.00  73.76    --   180
  3  \f    154.25 334.25   1.00    1.00 -25.75   0.00  73.76    --   180
  4  \f    -25.75 154.25   1.00    1.00 -25.75   0.00  73.76    --   180
  5  \f   -350.61   9.39   0.50    1.00  13.88  -2.95 -28.85    --   720
  6  \w    -50.55   0.45   0.50    1.00    --   -4.43  94.56 -34.84  102
  7  \w    -61.89   0.11   0.50    1.00    --  -15.76  94.56 145.16  124
  8  \w    -93.92  22.58   0.50    1.00    --   -2.95 -59.25 -51.92  233
  9  \w    -61.89   0.11   0.50    1.00    --  -15.76  94.56   1.16  124
 10  \w    -93.92  22.58   0.50    1.00    --   -2.95 -59.25-123.92  233
;
_diffrn_measurement_device 'abstract diffractometer'
_diffrn_measurement_device_type 'Saxi-CrysAlisPro-abstract goniometer imported SAXI images'
_diffrn_measurement_method '\w and \f scans'
_diffrn_orient_matrix_type 'CrysAlisPro convention (1999,Acta A55,543-557)'
_diffrn_orient_matrix_UB_11 -0.0488179000
_diffrn_orient_matrix_UB_12 0.0572582000
_diffrn_orient_matrix_UB_13 -0.0566975000
_diffrn_orient_matrix_UB_21 0.0009711000
_diffrn_orient_matrix_UB_22 -0.0552510000
_diffrn_orient_matrix_UB_23 -0.0170102000
_diffrn_orient_matrix_UB_31 -0.0621507000
_diffrn_orient_matrix_UB_32 0.0016089000
_diffrn_orient_matrix_UB_33 0.0312398000
_diffrn_radiation_monochromator graphite
_diffrn_radiation_probe x-ray
_diffrn_radiation_type 'Mo K\a'
_diffrn_radiation_wavelength 0.71073
_diffrn_reflns_av_R_equivalents 0.1080
_diffrn_reflns_av_unetI/netI 0.1213
_diffrn_reflns_Laue_measured_fraction_full 0.998
_diffrn_reflns_Laue_measured_fraction_max 0.701
_diffrn_reflns_limit_h_max 15
_diffrn_reflns_limit_h_min -16
_diffrn_reflns_limit_k_max 15
_diffrn_reflns_limit_k_min -16
_diffrn_reflns_limit_l_max 18
_diffrn_reflns_limit_l_min -16
_diffrn_reflns_number 36458
_diffrn_reflns_point_group_measured_fraction_full 0.998
_diffrn_reflns_point_group_measured_fraction_max 0.701
_diffrn_reflns_theta_full 25.242
_diffrn_reflns_theta_max 35.749
_diffrn_reflns_theta_min 1.922
_diffrn_source 'fine-focus sealed X-ray tube'
_diffrn_source_type 'Enhance (Mo) X-ray Source'
_exptl_absorpt_coefficient_mu 0.272
_exptl_absorpt_correction_T_max 1.00000
_exptl_absorpt_correction_T_min 0.75466
_exptl_absorpt_correction_type multi-scan
_exptl_absorpt_process_details
;
CrysAlisPro 1.171.43.124a (Rigaku Oxford Diffraction, 2024)
Empirical absorption correction using spherical harmonics,
implemented in SCALE3 ABSPACK scaling algorithm.
;
_exptl_crystal_colour 'clear light white'
_exptl_crystal_colour_lustre clear
_exptl_crystal_colour_modifier light
_exptl_crystal_colour_primary white
_exptl_crystal_density_diffrn 1.404
_exptl_crystal_description irregular
_exptl_crystal_F_000 468
_exptl_crystal_size_max 0.3
_exptl_crystal_size_mid 0.2
_exptl_crystal_size_min 0.1
_refine_diff_density_max 0.370
_refine_diff_density_min -0.446
_refine_diff_density_rms 0.084
_refine_ls_extinction_method none
_refine_ls_goodness_of_fit_ref 1.037
_refine_ls_hydrogen_treatment constr
_refine_ls_matrix_type full
_refine_ls_number_parameters 291
_refine_ls_number_reflns 6931
_refine_ls_number_restraints 0
_refine_ls_restrained_S_all 1.037
_refine_ls_R_factor_all 0.1354
_refine_ls_R_factor_gt 0.0600
_refine_ls_shift/su_max 0.001
_refine_ls_shift/su_mean 0.000
_refine_ls_structure_factor_coef Fsqd
_refine_ls_weighting_details 'w=1/[\s^2^(Fo^2^)+(0.0468P)^2^+0.1729P] where P=(Fo^2^+2Fc^2^)/3'
_refine_ls_weighting_scheme calc
_refine_ls_wR_factor_gt 0.1107
_refine_ls_wR_factor_ref 0.1376
_reflns_Friedel_coverage 0.000
_reflns_number_gt 4125
_reflns_number_total 6931
_reflns_threshold_expression 'I > 2\s(I)'
_cod_data_source_file d5nj00857c2.cif
_cod_data_source_block mo_ftco_autored
_cod_depositor_comments 'Adding full bibliography for 7063780--7063783.cif.'
_cod_original_cell_volume 1061.04(15)
_cod_database_code 7063782
_shelx_shelxl_version_number 2018/3
_chemical_oxdiff_formula 'C29 S2 O'
_shelx_space_group_comment
;
The symmetry employed for this shelxl refinement is uniquely defined
by the following loop, which should always be used as a source of
symmetry information in preference to the above space-group names.
They are only intended as comments.
;
_shelx_estimated_absorpt_t_max 0.973
_shelx_estimated_absorpt_t_min 0.923
_olex2_refinement_description
;
1. Fixed Uiso
 At 1.2 times of:
  All C(H) groups
 At 1.5 times of:
  All C(H,H,H) groups
2.a Aromatic/amide H refined with riding coordinates:
 C2(H2), C3(H3), C4(H4), C11(H11), C12(H12), C13(H13), C17(H17), C18(H18),
 C20(H20), C21(H21), C24(H24), C25(H25), C27(H27), C28(H28)
2.b Idealised Me refined as rotating group:
 C22(H22A,H22B,H22C), C29(H29A,H29B,H29C)
;
_olex2_submission_special_instructions 'No special instructions were received'
_oxdiff_exptl_absorpt_empirical_details
;
Empirical correction (ABSPACK) includes:
- Absorption correction using spherical harmonics
- Frame scaling
;
_oxdiff_exptl_absorpt_empirical_full_max 1.483
_oxdiff_exptl_absorpt_empirical_full_min 0.813

loop_
_space_group_symop_operation_xyz
'x, y, z'
'-x, -y, -z'

loop_
_atom_site_label
_atom_site_type_symbol
_atom_site_fract_x
_atom_site_fract_y
_atom_site_fract_z
_atom_site_U_iso_or_equiv
_atom_site_adp_type
_atom_site_occupancy
_atom_site_site_symmetry_order
_atom_site_calc_flag
_atom_site_refinement_flags_posn
_atom_site_refinement_flags_adp
_atom_site_refinement_flags_occupancy
_atom_site_disorder_assembly
_atom_site_disorder_group
S1 S 0.68889(6) 0.46196(6) 1.05050(5) 0.02233(13) Uani 1 1 d . . . . .
S2 S 0.18780(6) 0.18375(6) 0.91863(6) 0.02929(15) Uani 1 1 d . . . . .
O1 O 1.04860(16) 0.11682(17) 0.21405(14) 0.0287(4) Uani 1 1 d . . . . .
C1 C 0.8422(2) 0.1254(2) 0.33588(18) 0.0199(4) Uani 1 1 d . . . . .
C2 C 0.7610(2) 0.0704(2) 0.30289(19) 0.0228(4) Uani 1 1 d . . . . .
H2 H 0.786042 0.033526 0.241697 0.027 Uiso 1 1 calc R U . . .
C3 C 0.6376(2) 0.0718(2) 0.36557(19) 0.0226(4) Uani 1 1 d . . . . .
H3 H 0.579693 0.037555 0.342430 0.027 Uiso 1 1 calc R U . . .
C4 C 0.5987(2) 0.1218(2) 0.45964(19) 0.0213(4) Uani 1 1 d . . . . .
H4 H 0.516723 0.120091 0.498172 0.026 Uiso 1 1 calc R U . . .
C5 C 0.6835(2) 0.1755(2) 0.49728(18) 0.0166(4) Uani 1 1 d . . . . .
C6 C 0.8007(2) 0.1758(2) 0.43090(18) 0.0177(4) Uani 1 1 d . . . . .
C7 C 0.8962(2) 0.2263(2) 0.45493(18) 0.0177(4) Uani 1 1 d . . . . .
C8 C 0.8819(2) 0.2764(2) 0.54807(18) 0.0169(4) Uani 1 1 d . . . . .
C9 C 0.7610(2) 0.2754(2) 0.62062(18) 0.0170(4) Uani 1 1 d . . . . .
C10 C 0.6660(2) 0.2276(2) 0.59637(18) 0.0166(4) Uani 1 1 d . . . . .
C11 C 0.9913(2) 0.3181(2) 0.5613(2) 0.0219(4) Uani 1 1 d . . . . .
H11 H 0.990001 0.352290 0.622354 0.026 Uiso 1 1 calc R U . . .
C12 C 1.0998(2) 0.3082(2) 0.4839(2) 0.0250(5) Uani 1 1 d . . . . .
H12 H 1.169375 0.337396 0.493996 0.030 Uiso 1 1 calc R U . . .
C13 C 1.1099(2) 0.2555(2) 0.3899(2) 0.0241(5) Uani 1 1 d . . . . .
H13 H 1.184263 0.249881 0.339225 0.029 Uiso 1 1 calc R U . . .
C14 C 1.0060(2) 0.2131(2) 0.37624(19) 0.0203(4) Uani 1 1 d . . . . .
C15 C 0.9778(2) 0.1473(2) 0.29413(19) 0.0211(4) Uani 1 1 d . . . . .
C16 C 0.7441(2) 0.3237(2) 0.72492(18) 0.0164(4) Uani 1 1 d . . . . .
C17 C 0.6711(2) 0.4749(2) 0.69988(19) 0.0222(4) Uani 1 1 d . . . . .
H17 H 0.634457 0.546468 0.616867 0.027 Uiso 1 1 calc R U . . .
C18 C 0.6517(2) 0.5212(2) 0.79649(19) 0.0212(4) Uani 1 1 d . . . . .
H18 H 0.601366 0.622934 0.777896 0.025 Uiso 1 1 calc R U . . .
C19 C 0.7074(2) 0.4160(2) 0.92050(19) 0.0179(4) Uani 1 1 d . . . . .
C20 C 0.7839(2) 0.2636(2) 0.94583(19) 0.0213(4) Uani 1 1 d . . . . .
H20 H 0.823542 0.192064 1.028518 0.026 Uiso 1 1 calc R U . . .
C21 C 0.8013(2) 0.2185(2) 0.84949(19) 0.0197(4) Uani 1 1 d . . . . .
H21 H 0.851581 0.116766 0.867979 0.024 Uiso 1 1 calc R U . . .
C22 C 0.5848(2) 0.6631(2) 0.9780(2) 0.0272(5) Uani 1 1 d . . . . .
H22A H 0.644053 0.703985 0.925848 0.041 Uiso 1 1 calc R U . . .
H22B H 0.559410 0.699387 1.042338 0.041 Uiso 1 1 calc R U . . .
H22C H 0.495321 0.693531 0.927212 0.041 Uiso 1 1 calc R U . . .
C23 C 0.5448(2) 0.2229(2) 0.67267(18) 0.0165(4) Uani 1 1 d . . . . .
C24 C 0.4156(2) 0.3521(2) 0.65900(19) 0.0198(4) Uani 1 1 d . . . . .
H24 H 0.404696 0.445003 0.601431 0.024 Uiso 1 1 calc R U . . .
C25 C 0.3025(2) 0.3455(2) 0.72954(19) 0.0201(4) Uani 1 1 d . . . . .
H25 H 0.215957 0.433217 0.717282 0.024 Uiso 1 1 calc R U . . .
C26 C 0.3184(2) 0.2081(2) 0.81832(18) 0.0193(4) Uani 1 1 d . . . . .
C27 C 0.4481(2) 0.0779(2) 0.83369(19) 0.0211(4) Uani 1 1 d . . . . .
H27 H 0.460143 -0.014648 0.893137 0.025 Uiso 1 1 calc R U . . .
C28 C 0.5591(2) 0.0847(2) 0.76154(19) 0.0196(4) Uani 1 1 d . . . . .
H28 H 0.644268 -0.003384 0.772117 0.023 Uiso 1 1 calc R U . . .
C29 C 0.0614(2) 0.3708(3) 0.8991(2) 0.0309(5) Uani 1 1 d . . . . .
H29A H 0.000493 0.426251 0.817801 0.046 Uiso 1 1 calc R U . . .
H29B H 0.117055 0.419358 0.905278 0.046 Uiso 1 1 calc R U . . .
H29C H -0.000822 0.366841 0.963790 0.046 Uiso 1 1 calc R U . . .

loop_
_atom_site_aniso_label
_atom_site_aniso_U_11
_atom_site_aniso_U_22
_atom_site_aniso_U_33
_atom_site_aniso_U_23
_atom_site_aniso_U_13
_atom_site_aniso_U_12
S1 0.0260(3) 0.0218(3) 0.0189(3) -0.0114(2) 0.0016(2) -0.0083(2)
S2 0.0254(3) 0.0313(3) 0.0319(3) -0.0123(3) 0.0142(2) -0.0159(2)
O1 0.0283(8) 0.0312(9) 0.0232(8) -0.0152(7) 0.0104(7) -0.0088(7)
C1 0.0235(10) 0.0140(10) 0.0147(10) -0.0049(8) 0.0023(8) -0.0039(8)
C2 0.0337(12) 0.0176(10) 0.0153(10) -0.0086(9) 0.0035(9) -0.0091(9)
C3 0.0290(11) 0.0233(11) 0.0185(11) -0.0085(9) 0.0011(9) -0.0146(9)
C4 0.0237(10) 0.0193(10) 0.0189(10) -0.0064(9) 0.0035(9) -0.0100(9)
C5 0.0186(9) 0.0119(9) 0.0148(10) -0.0043(8) 0.0015(8) -0.0048(8)
C6 0.0189(9) 0.0146(9) 0.0150(10) -0.0055(8) 0.0014(8) -0.0048(8)
C7 0.0166(9) 0.0146(9) 0.0173(10) -0.0049(8) 0.0037(8) -0.0055(8)
C8 0.0167(9) 0.0128(9) 0.0176(10) -0.0063(8) 0.0025(8) -0.0042(8)
C9 0.0186(9) 0.0128(9) 0.0164(10) -0.0059(8) 0.0033(8) -0.0052(8)
C10 0.0168(9) 0.0131(9) 0.0140(9) -0.0050(8) 0.0020(8) -0.0030(8)
C11 0.0220(10) 0.0197(10) 0.0262(11) -0.0129(9) 0.0042(9) -0.0086(9)
C12 0.0226(10) 0.0241(11) 0.0311(12) -0.0116(10) 0.0057(9) -0.0133(9)
C13 0.0204(10) 0.0222(11) 0.0262(12) -0.0091(9) 0.0089(9) -0.0087(9)
C14 0.0189(10) 0.0178(10) 0.0185(10) -0.0077(8) 0.0045(8) -0.0043(8)
C15 0.0215(10) 0.0158(10) 0.0167(10) -0.0051(8) 0.0031(8) -0.0028(8)
C16 0.0165(9) 0.0181(10) 0.0162(10) -0.0094(8) 0.0042(8) -0.0078(8)
C17 0.0267(11) 0.0174(10) 0.0165(10) -0.0059(8) 0.0009(9) -0.0064(9)
C18 0.0242(10) 0.0156(10) 0.0214(10) -0.0089(9) 0.0028(9) -0.0063(9)
C19 0.0163(9) 0.0197(10) 0.0213(10) -0.0118(9) 0.0056(8) -0.0089(8)
C20 0.0249(10) 0.0185(10) 0.0156(10) -0.0049(8) 0.0007(8) -0.0080(9)
C21 0.0208(10) 0.0136(10) 0.0217(11) -0.0083(8) 0.0025(8) -0.0049(8)
C22 0.0304(12) 0.0220(11) 0.0292(12) -0.0145(10) 0.0011(10) -0.0088(10)
C23 0.0185(9) 0.0196(10) 0.0145(9) -0.0096(8) 0.0024(8) -0.0094(8)
C24 0.0229(10) 0.0180(10) 0.0171(10) -0.0070(8) 0.0033(8) -0.0089(8)
C25 0.0162(9) 0.0197(10) 0.0196(10) -0.0074(8) 0.0026(8) -0.0054(8)
C26 0.0194(10) 0.0256(11) 0.0179(10) -0.0121(9) 0.0042(8) -0.0122(9)
C27 0.0282(11) 0.0182(10) 0.0187(10) -0.0076(9) 0.0062(9) -0.0128(9)
C28 0.0196(10) 0.0160(10) 0.0207(10) -0.0089(8) 0.0046(8) -0.0057(8)
C29 0.0197(10) 0.0363(13) 0.0389(14) -0.0198(11) 0.0118(10) -0.0123(10)

loop_
_atom_type_symbol
_atom_type_description
_atom_type_scat_dispersion_real
_atom_type_scat_dispersion_imag
_atom_type_scat_source
C C 0.0033 0.0016 'International Tables Vol C Tables 4.2.6.8 and 6.1.1.4'
H H 0.0000 0.0000 'International Tables Vol C Tables 4.2.6.8 and 6.1.1.4'
O O 0.0106 0.0060 'International Tables Vol C Tables 4.2.6.8 and 6.1.1.4'
S S 0.1246 0.1234 'International Tables Vol C Tables 4.2.6.8 and 6.1.1.4'

loop_
_geom_angle_atom_site_label_1
_geom_angle_atom_site_label_2
_geom_angle_atom_site_label_3
_geom_angle
_geom_angle_site_symmetry_1
_geom_angle_site_symmetry_3
_geom_angle_publ_flag
C19 S1 C22 102.86(10) . . ?
C26 S2 C29 103.51(10) . . ?
C2 C1 C6 118.42(18) . . ?
C2 C1 C15 135.46(18) . . ?
C6 C1 C15 106.12(17) . . ?
C1 C2 H2 121.3 . . ?
C1 C2 C3 117.42(18) . . ?
C3 C2 H2 121.3 . . ?
C2 C3 H3 118.4 . . ?
C4 C3 C2 123.24(19) . . ?
C4 C3 H3 118.4 . . ?
C3 C4 H4 119.9 . . ?
C3 C4 C5 120.15(18) . . ?
C5 C4 H4 119.9 . . ?
C4 C5 C10 129.20(17) . . ?
C6 C5 C4 114.55(17) . . ?
C6 C5 C10 116.24(17) . . ?
C1 C6 C7 111.42(16) . . ?
C5 C6 C1 126.17(18) . . ?
C5 C6 C7 122.40(17) . . ?
C8 C7 C6 122.53(16) . . ?
C8 C7 C14 126.45(18) . . ?
C14 C7 C6 110.99(17) . . ?
C7 C8 C9 116.32(17) . . ?
C7 C8 C11 114.54(16) . . ?
C11 C8 C9 129.12(17) . . ?
C8 C9 C16 118.34(16) . . ?
C10 C9 C8 121.33(17) . . ?
C10 C9 C16 120.32(16) . . ?
C5 C10 C23 117.50(16) . . ?
C9 C10 C5 121.16(16) . . ?
C9 C10 C23 121.31(17) . . ?
C8 C11 H11 119.9 . . ?
C12 C11 C8 120.28(18) . . ?
C12 C11 H11 119.9 . . ?
C11 C12 H12 118.5 . . ?
C11 C12 C13 123.04(19) . . ?
C13 C12 H12 118.5 . . ?
C12 C13 H13 121.2 . . ?
C14 C13 C12 117.66(17) . . ?
C14 C13 H13 121.2 . . ?
C7 C14 C15 106.47(17) . . ?
C13 C14 C7 118.02(18) . . ?
C13 C14 C15 135.49(17) . . ?
O1 C15 C1 127.30(19) . . ?
O1 C15 C14 127.69(18) . . ?
C14 C15 C1 105.01(15) . . ?
C17 C16 C9 120.71(18) . . ?
C17 C16 C21 118.46(17) . . ?
C21 C16 C9 120.83(17) . . ?
C16 C17 H17 119.4 . . ?
C16 C17 C18 121.26(19) . . ?
C18 C17 H17 119.4 . . ?
C17 C18 H18 120.0 . . ?
C19 C18 C17 120.05(18) . . ?
C19 C18 H18 120.0 . . ?
C18 C19 S1 123.90(15) . . ?
C18 C19 C20 118.85(18) . . ?
C20 C19 S1 117.25(15) . . ?
C19 C20 H20 119.6 . . ?
C21 C20 C19 120.74(19) . . ?
C21 C20 H20 119.6 . . ?
C16 C21 H21 119.7 . . ?
C20 C21 C16 120.61(18) . . ?
C20 C21 H21 119.7 . . ?
S1 C22 H22A 109.5 . . ?
S1 C22 H22B 109.5 . . ?
S1 C22 H22C 109.5 . . ?
H22A C22 H22B 109.5 . . ?
H22A C22 H22C 109.5 . . ?
H22B C22 H22C 109.5 . . ?
C24 C23 C10 122.20(17) . . ?
C24 C23 C28 118.01(17) . . ?
C28 C23 C10 119.79(17) . . ?
C23 C24 H24 119.3 . . ?
C23 C24 C25 121.43(18) . . ?
C25 C24 H24 119.3 . . ?
C24 C25 H25 119.9 . . ?
C26 C25 C24 120.12(18) . . ?
C26 C25 H25 119.9 . . ?
C25 C26 S2 124.97(15) . . ?
C25 C26 C27 118.91(17) . . ?
C27 C26 S2 116.09(15) . . ?
C26 C27 H27 119.6 . . ?
C28 C27 C26 120.76(18) . . ?
C28 C27 H27 119.6 . . ?
C23 C28 H28 119.6 . . ?
C27 C28 C23 120.74(18) . . ?
C27 C28 H28 119.6 . . ?
S2 C29 H29A 109.5 . . ?
S2 C29 H29B 109.5 . . ?
S2 C29 H29C 109.5 . . ?
H29A C29 H29B 109.5 . . ?
H29A C29 H29C 109.5 . . ?
H29B C29 H29C 109.5 . . ?

loop_
_geom_bond_atom_site_label_1
_geom_bond_atom_site_label_2
_geom_bond_distance
_geom_bond_site_symmetry_2
_geom_bond_publ_flag
S1 C19 1.7655(19) . ?
S1 C22 1.796(2) . ?
S2 C26 1.7635(18) . ?
S2 C29 1.794(2) . ?
O1 C15 1.213(2) . ?
C1 C2 1.370(3) . ?
C1 C6 1.401(3) . ?
C1 C15 1.527(3) . ?
C2 H2 0.9300 . ?
C2 C3 1.416(3) . ?
C3 H3 0.9300 . ?
C3 C4 1.385(3) . ?
C4 H4 0.9300 . ?
C4 C5 1.416(3) . ?
C5 C6 1.387(2) . ?
C5 C10 1.460(3) . ?
C6 C7 1.405(3) . ?
C7 C8 1.384(3) . ?
C7 C14 1.402(2) . ?
C8 C9 1.458(2) . ?
C8 C11 1.419(3) . ?
C9 C10 1.380(3) . ?
C9 C16 1.492(3) . ?
C10 C23 1.490(2) . ?
C11 H11 0.9300 . ?
C11 C12 1.382(3) . ?
C12 H12 0.9300 . ?
C12 C13 1.418(3) . ?
C13 H13 0.9300 . ?
C13 C14 1.374(3) . ?
C14 C15 1.522(3) . ?
C16 C17 1.389(3) . ?
C16 C21 1.392(3) . ?
C17 H17 0.9300 . ?
C17 C18 1.390(3) . ?
C18 H18 0.9300 . ?
C18 C19 1.386(3) . ?
C19 C20 1.400(3) . ?
C20 H20 0.9300 . ?
C20 C21 1.380(3) . ?
C21 H21 0.9300 . ?
C22 H22A 0.9600 . ?
C22 H22B 0.9600 . ?
C22 H22C 0.9600 . ?
C23 C24 1.390(3) . ?
C23 C28 1.402(3) . ?
C24 H24 0.9300 . ?
C24 C25 1.391(3) . ?
C25 H25 0.9300 . ?
C25 C26 1.390(3) . ?
C26 C27 1.394(3) . ?
C27 H27 0.9300 . ?
C27 C28 1.383(3) . ?
C28 H28 0.9300 . ?
C29 H29A 0.9600 . ?
C29 H29B 0.9600 . ?
C29 H29C 0.9600 . ?

loop_
_geom_torsion_atom_site_label_1
_geom_torsion_atom_site_label_2
_geom_torsion_atom_site_label_3
_geom_torsion_atom_site_label_4
_geom_torsion
_geom_torsion_site_symmetry_1
_geom_torsion_site_symmetry_2
_geom_torsion_site_symmetry_3
_geom_torsion_site_symmetry_4
_geom_torsion_publ_flag
S1 C19 C20 C21 179.07(15) . . . . ?
S2 C26 C27 C28 -178.69(16) . . . . ?
C1 C2 C3 C4 -1.8(3) . . . . ?
C1 C6 C7 C8 -177.51(18) . . . . ?
C1 C6 C7 C14 0.5(2) . . . . ?
C2 C1 C6 C5 0.3(3) . . . . ?
C2 C1 C6 C7 179.04(18) . . . . ?
C2 C1 C15 O1 0.0(4) . . . . ?
C2 C1 C15 C14 -179.1(2) . . . . ?
C2 C3 C4 C5 0.3(3) . . . . ?
C3 C4 C5 C6 1.5(3) . . . . ?
C3 C4 C5 C10 -177.5(2) . . . . ?
C4 C5 C6 C1 -1.8(3) . . . . ?
C4 C5 C6 C7 179.58(19) . . . . ?
C4 C5 C10 C9 179.5(2) . . . . ?
C4 C5 C10 C23 1.3(3) . . . . ?
C5 C6 C7 C8 1.3(3) . . . . ?
C5 C6 C7 C14 179.24(18) . . . . ?
C5 C10 C23 C24 -107.4(2) . . . . ?
C5 C10 C23 C28 72.5(2) . . . . ?
C6 C1 C2 C3 1.5(3) . . . . ?
C6 C1 C15 O1 179.5(2) . . . . ?
C6 C1 C15 C14 0.4(2) . . . . ?
C6 C5 C10 C9 0.5(3) . . . . ?
C6 C5 C10 C23 -177.69(17) . . . . ?
C6 C7 C8 C9 -0.4(3) . . . . ?
C6 C7 C8 C11 177.99(18) . . . . ?
C6 C7 C14 C13 -178.86(18) . . . . ?
C6 C7 C14 C15 -0.2(2) . . . . ?
C7 C8 C9 C10 -0.4(3) . . . . ?
C7 C8 C9 C16 178.02(18) . . . . ?
C7 C8 C11 C12 0.5(3) . . . . ?
C7 C14 C15 O1 -179.3(2) . . . . ?
C7 C14 C15 C1 -0.2(2) . . . . ?
C8 C7 C14 C13 -1.0(3) . . . . ?
C8 C7 C14 C15 177.71(19) . . . . ?
C8 C9 C10 C5 0.3(3) . . . . ?
C8 C9 C10 C23 178.45(17) . . . . ?
C8 C9 C16 C17 82.2(2) . . . . ?
C8 C9 C16 C21 -97.8(2) . . . . ?
C8 C11 C12 C13 -0.8(3) . . . . ?
C9 C8 C11 C12 178.6(2) . . . . ?
C9 C10 C23 C24 74.3(3) . . . . ?
C9 C10 C23 C28 -105.8(2) . . . . ?
C9 C16 C17 C18 178.53(18) . . . . ?
C9 C16 C21 C20 -179.26(18) . . . . ?
C10 C5 C6 C1 177.30(19) . . . . ?
C10 C5 C6 C7 -1.3(3) . . . . ?
C10 C9 C16 C17 -99.4(2) . . . . ?
C10 C9 C16 C21 80.6(2) . . . . ?
C10 C23 C24 C25 178.93(18) . . . . ?
C10 C23 C28 C27 179.76(18) . . . . ?
C11 C8 C9 C10 -178.5(2) . . . . ?
C11 C8 C9 C16 -0.1(3) . . . . ?
C11 C12 C13 C14 0.1(3) . . . . ?
C12 C13 C14 C7 0.7(3) . . . . ?
C12 C13 C14 C15 -177.5(2) . . . . ?
C13 C14 C15 O1 -0.9(4) . . . . ?
C13 C14 C15 C1 178.2(2) . . . . ?
C14 C7 C8 C9 -178.03(19) . . . . ?
C14 C7 C8 C11 0.4(3) . . . . ?
C15 C1 C2 C3 -179.1(2) . . . . ?
C15 C1 C6 C5 -179.27(18) . . . . ?
C15 C1 C6 C7 -0.5(2) . . . . ?
C16 C9 C10 C5 -178.07(17) . . . . ?
C16 C9 C10 C23 0.1(3) . . . . ?
C16 C17 C18 C19 0.8(3) . . . . ?
C17 C16 C21 C20 0.8(3) . . . . ?
C17 C18 C19 S1 -179.82(15) . . . . ?
C17 C18 C19 C20 0.6(3) . . . . ?
C18 C19 C20 C21 -1.3(3) . . . . ?
C19 C20 C21 C16 0.6(3) . . . . ?
C21 C16 C17 C18 -1.5(3) . . . . ?
C22 S1 C19 C18 0.94(19) . . . . ?
C22 S1 C19 C20 -179.43(15) . . . . ?
C23 C24 C25 C26 1.6(3) . . . . ?
C24 C23 C28 C27 -0.3(3) . . . . ?
C24 C25 C26 S2 177.24(15) . . . . ?
C24 C25 C26 C27 -1.0(3) . . . . ?
C25 C26 C27 C28 -0.3(3) . . . . ?
C26 C27 C28 C23 1.0(3) . . . . ?
C28 C23 C24 C25 -1.0(3) . . . . ?
C29 S2 C26 C25 -11.2(2) . . . . ?
C29 S2 C26 C27 167.07(16) . . . . ?
